data_4305906
loop_
_publ_author_name
'Olga A. Gerasko'
'Ekaterina A. Mainicheva'
'Marina I. Naumova'
'Marco Neumaier'
'Manfred M. Kappes'
'Sergey Lebedkin'
'Dieter Fenske'
'Vladimir P. Fedin'

_publ_contact_author_address
;Nikolaev Institute of Inorganic Chemistry,
SB Russian Academy of Sciences,
Akad. Lavrentiev prospekt 3,
Novosibirsk 90,
630090 Russia
;
_publ_contact_author_email cluster@che.nsk.su
_publ_contact_author_fax 7(383)3309489
_publ_contact_author_name 'Prof. Vladimir P. Fedin'
_publ_contact_author_phone 7(383)3309490
_publ_section_title
;
Sandwich-Type Tetranuclear Lanthanide Complexes with Cucurbit[6]uril: From
Molecular Compounds to Coordination Polymers
;
_journal_name_full 'Inorganic Chemistry'
_journal_page_first 8869
_journal_page_last 8880
_journal_paper_doi 10.1021/ic8008317
_journal_volume 47
_journal_year 2008
_chemical_formula_sum 'C90 H155 Br8 Er4 N51 O66'
_chemical_formula_weight 4315.97
_space_group_IT_number 122
_symmetry_cell_setting tetragonal
_symmetry_Int_Tables_number 122
_symmetry_space_group_name_Hall 'I -4 2bw'
_symmetry_space_group_name_H-M 'I -4 2 d'
_atom_sites_solution_hydrogens geom
_atom_sites_solution_primary direct
_atom_sites_solution_secondary difmap
_audit_creation_method SHELXL-97
_cell_angle_alpha 90.00
_cell_angle_beta 90.00
_cell_angle_gamma 90.00
_cell_formula_units_Z 8
_cell_length_a 45.675(7)
_cell_length_b 45.675(7)
_cell_length_c 14.291(3)
_cell_measurement_reflns_used 5941
_cell_measurement_temperature 150(2)
_cell_measurement_theta_max 24.41
_cell_measurement_theta_min 2.51
_cell_volume 29814(9)
_computing_cell_refinement 'stoe x-area'
_computing_data_collection 'stoe x-area'
_computing_data_reduction 'stoe x-area'
_computing_molecular_graphics 'SHELXTL (Bruker, 2004)'
_computing_publication_material 'SHELXTL (Bruker, 2004)'
_computing_structure_refinement 'SHELXTL (Bruker, 2004)'
_computing_structure_solution 'SHELXTL (Bruker, 2004)'
_diffrn_ambient_temperature 150(2)
_diffrn_detector_area_resol_mean 6.67
_diffrn_measured_fraction_theta_full 1.000
_diffrn_measured_fraction_theta_max 1.000
_diffrn_measurement_device_type 'STOE IPDS II'
_diffrn_measurement_method rotation
_diffrn_radiation_monochromator graphite
_diffrn_radiation_probe x-ray
_diffrn_radiation_type MoK\a
_diffrn_radiation_wavelength 0.71073
_diffrn_reflns_av_R_equivalents 0.0231
_diffrn_reflns_av_sigmaI/netI 0.0328
_diffrn_reflns_limit_h_max 55
_diffrn_reflns_limit_h_min -55
_diffrn_reflns_limit_k_max 55
_diffrn_reflns_limit_k_min -55
_diffrn_reflns_limit_l_max 17
_diffrn_reflns_limit_l_min -16
_diffrn_reflns_number 108382
_diffrn_reflns_theta_full 25.00
_diffrn_reflns_theta_max 25.68
_diffrn_reflns_theta_min 1.41
_diffrn_source 'fine-focus sealed tube'
_diffrn_standards_decay_% 0
_diffrn_standards_number 0
_exptl_absorpt_coefficient_mu 4.483
_exptl_absorpt_correction_T_max 0.4003
_exptl_absorpt_correction_T_min 0.2547
_exptl_absorpt_correction_type multi-scan
_exptl_absorpt_process_details 'SADABS (Bruker, 2004)'
_exptl_crystal_colour colorless
_exptl_crystal_density_diffrn 1.923
_exptl_crystal_density_method 'not measured'
_exptl_crystal_description prism
_exptl_crystal_F_000 17056
_exptl_crystal_size_max 0.42
_exptl_crystal_size_mid 0.38
_exptl_crystal_size_min 0.25
_refine_diff_density_max 2.150
_refine_diff_density_min -0.611
_refine_diff_density_rms 0.125
_refine_ls_abs_structure_details 'Flack H D (1983), Acta Cryst. A39, 876-881'
_refine_ls_abs_structure_Flack 0.229(14)
_refine_ls_extinction_coef 0
_refine_ls_extinction_method none
_refine_ls_goodness_of_fit_ref 1.059
_refine_ls_hydrogen_treatment constr
_refine_ls_matrix_type full
_refine_ls_number_parameters 1063
_refine_ls_number_reflns 7592
_refine_ls_number_restraints 66
_refine_ls_restrained_S_all 1.054
_refine_ls_R_factor_all 0.0459
_refine_ls_R_factor_gt 0.0377
_refine_ls_shift/su_max 0.002
_refine_ls_shift/su_mean 0.000
_refine_ls_structure_factor_coef Fsqd
_refine_ls_weighting_details 'calc w=1/[\s^2^(Fo^2^)+(0.0310P)^2^+320.4852P] where P=(Fo^2^+2Fc^2^)/3'
_refine_ls_weighting_scheme calc
_refine_ls_wR_factor_gt 0.0798
_refine_ls_wR_factor_ref 0.0823
_reflns_number_gt 6490
_reflns_number_total 7592
_reflns_threshold_expression >2\s(I)
_cod_data_source_file ic8008317_si_002_5.cif
_cod_data_source_block 5
_cod_database_code 4305906

loop_
_symmetry_equiv_pos_as_xyz
'x, y, z'
'y, -x, -z'
'-x, -y, z'
'-y, x, -z'
'x, -y+1/2, -z+1/4'
'-x, y+1/2, -z+1/4'
'-y, -x+1/2, z+1/4'
'y, x+1/2, z+1/4'
'x+1/2, y+1/2, z+1/2'
'y+1/2, -x+1/2, -z+1/2'
'-x+1/2, -y+1/2, z+1/2'
'-y+1/2, x+1/2, -z+1/2'
'x+1/2, -y+1, -z+3/4'
'-x+1/2, y+1, -z+3/4'
'-y+1/2, -x+1, z+3/4'
'y+1/2, x+1, z+3/4'

loop_
_atom_site_label
_atom_site_type_symbol
_atom_site_fract_x
_atom_site_fract_y
_atom_site_fract_z
_atom_site_U_iso_or_equiv
_atom_site_adp_type
_atom_site_occupancy
_atom_site_symmetry_multiplicity
_atom_site_calc_flag
_atom_site_refinement_flags
_atom_site_disorder_assembly
_atom_site_disorder_group
Er1 Er 0.365998(9) 0.721878(9) 0.03855(3) 0.01552(9) Uani 1 1 d . . .
Er2 Er 0.425470(9) 0.720914(9) 0.21900(3) 0.01559(9) Uani 1 1 d . . .
Br1 Br 0.20320(3) 0.63093(4) 0.12893(9) 0.0473(3) Uani 1 1 d . . .
Br2 Br 0.39009(4) 0.69192(3) -0.36788(10) 0.0600(5) Uani 1 1 d . . .
Br3 Br 0.2500 0.68955(5) 0.3750 0.0556(6) Uani 1 2 d S . .
Br4 Br 0.2500 0.57180(7) 0.3750 0.0855(8) Uani 1 2 d S . .
Br5 Br 0.39115(16) 0.5740(2) 0.6395(6) 0.0529(16) Uani 0.50 1 d P A 1
Br5A Br 0.4148(4) 0.5677(3) 0.6473(11) 0.066(4) Uani 0.13 1 d PU A 1
Br5B Br 0.3821(2) 0.5756(3) 0.6250(8) 0.0459(17) Uani 0.38 1 d P B 2
O11 O 0.38727(15) 0.69600(14) -0.0865(5) 0.0223(16) Uani 1 1 d . . .
O12 O 0.38253(17) 0.56212(15) -0.1032(6) 0.0295(18) Uani 1 1 d . . .
O21 O 0.32181(16) 0.69735(15) 0.0109(5) 0.0237(16) Uani 1 1 d . . .
O22 O 0.31537(18) 0.56220(16) -0.0064(6) 0.0307(18) Uani 1 1 d . . .
O31 O 0.32561(16) 0.69865(16) 0.2368(5) 0.0265(17) Uani 1 1 d . . .
O32 O 0.3234(2) 0.56414(19) 0.2417(6) 0.042(2) Uani 1 1 d . . .
O41 O 0.39984(15) 0.69434(15) 0.3545(5) 0.0242(16) Uani 1 1 d . . .
O42 O 0.39517(18) 0.56135(18) 0.3761(7) 0.042(2) Uani 1 1 d . . .
O51 O 0.46350(15) 0.68937(15) 0.2634(5) 0.0234(16) Uani 1 1 d . . .
O52 O 0.46400(18) 0.55559(15) 0.2877(6) 0.0349(19) Uani 1 1 d . . .
O61 O 0.46248(14) 0.69329(14) 0.0401(6) 0.0250(16) Uani 1 1 d . . .
O62 O 0.45310(18) 0.55924(18) 0.0342(7) 0.042(2) Uani 1 1 d . . .
N11 N 0.41200(18) 0.65616(17) -0.1445(6) 0.0185(18) Uani 1 1 d . . .
N12 N 0.40996(19) 0.60219(19) -0.1448(7) 0.026(2) Uani 1 1 d . . .
N13 N 0.36433(17) 0.65768(17) -0.1624(6) 0.0195(18) Uani 1 1 d . . .
N14 N 0.36151(19) 0.6045(2) -0.1634(6) 0.025(2) Uani 1 1 d . . .
N21 N 0.31704(18) 0.65846(18) -0.0885(6) 0.0217(19) Uani 1 1 d . . .
N22 N 0.31336(19) 0.60466(18) -0.0939(7) 0.024(2) Uani 1 1 d . . .
N23 N 0.29156(18) 0.65849(19) 0.0441(7) 0.025(2) Uani 1 1 d . . .
N24 N 0.2904(2) 0.60468(19) 0.0430(7) 0.030(2) Uani 1 1 d . . .
N31 N 0.2957(2) 0.6584(2) 0.2108(8) 0.032(2) Uani 1 1 d . . .
N32 N 0.29660(19) 0.60493(18) 0.2094(7) 0.0244(19) Uani 1 1 d . . .
N33 N 0.32548(19) 0.65786(18) 0.3316(6) 0.0208(18) Uani 1 1 d . . .
N34 N 0.3249(2) 0.60440(19) 0.3367(7) 0.026(2) Uani 1 1 d . . .
N41 N 0.3723(2) 0.65632(19) 0.4120(6) 0.024(2) Uani 1 1 d . . .
N42 N 0.3698(2) 0.6040(2) 0.4208(7) 0.033(2) Uani 1 1 d . . .
N43 N 0.41968(19) 0.65527(19) 0.4344(6) 0.025(2) Uani 1 1 d . . .
N44 N 0.4183(2) 0.6028(2) 0.4381(7) 0.031(2) Uani 1 1 d . . .
N51 N 0.46778(19) 0.65098(18) 0.3646(7) 0.0236(19) Uani 1 1 d . . .
N52 N 0.4685(2) 0.59769(19) 0.3736(9) 0.038(2) Uani 1 1 d . . .
N53 N 0.49248(18) 0.65064(18) 0.2321(6) 0.0223(19) Uani 1 1 d . . .
N54 N 0.4887(2) 0.59687(19) 0.2353(8) 0.032(2) Uani 1 1 d . . .
N61 N 0.48880(19) 0.65081(18) 0.0643(7) 0.028(2) Uani 1 1 d . . .
N62 N 0.4833(2) 0.5977(2) 0.0665(6) 0.028(2) Uani 1 1 d . . .
N63 N 0.4568(2) 0.65243(18) -0.0535(7) 0.031(2) Uani 1 1 d . . .
N64 N 0.45552(18) 0.59873(18) -0.0595(7) 0.027(2) Uani 1 1 d . . .
C11 C 0.3874(2) 0.6721(2) -0.1262(8) 0.019(2) Uani 1 1 d . . .
C12 C 0.3850(3) 0.5872(2) -0.1358(9) 0.029(3) Uani 1 1 d . . .
C13 C 0.4060(2) 0.6294(2) -0.1983(8) 0.026(2) Uani 1 1 d . . .
H13 H 0.4166 0.6290 -0.2596 0.031 Uiso 1 1 calc R . .
C14 C 0.3719(2) 0.6309(2) -0.2104(8) 0.024(2) Uani 1 1 d . . .
H14 H 0.3660 0.6314 -0.2778 0.029 Uiso 1 1 calc R . .
C15 C 0.3346(2) 0.6697(2) -0.1638(7) 0.019(2) Uani 1 1 d . . .
H15A H 0.3356 0.6913 -0.1588 0.023 Uiso 1 1 calc R . .
H15B H 0.3252 0.6648 -0.2242 0.023 Uiso 1 1 calc R . .
C16 C 0.3321(2) 0.5943(2) -0.1732(9) 0.029(3) Uani 1 1 d . . .
H16A H 0.3321 0.5726 -0.1748 0.035 Uiso 1 1 calc R . .
H16B H 0.3239 0.6015 -0.2330 0.035 Uiso 1 1 calc R . .
C21 C 0.3112(2) 0.6737(2) -0.0094(8) 0.025(2) Uani 1 1 d . . .
C22 C 0.3072(2) 0.5885(2) -0.0192(8) 0.026(2) Uani 1 1 d . . .
C23 C 0.2982(2) 0.6326(2) -0.0961(7) 0.024(2) Uani 1 1 d U . .
H23 H 0.2845 0.6340 -0.1505 0.029 Uiso 1 1 calc R . .
C24 C 0.2815(2) 0.6323(2) -0.0010(7) 0.022(2) Uani 1 1 d . . .
H24 H 0.2599 0.6329 -0.0110 0.026 Uiso 1 1 calc R . .
C25 C 0.2798(2) 0.6698(2) 0.1300(7) 0.025(2) Uani 1 1 d . . .
H25A H 0.2589 0.6643 0.1350 0.030 Uiso 1 1 calc R . .
H25B H 0.2811 0.6915 0.1295 0.030 Uiso 1 1 calc R . .
C26 C 0.2805(3) 0.5945(2) 0.1292(9) 0.034(3) Uani 1 1 d . . .
H26A H 0.2813 0.5728 0.1288 0.040 Uiso 1 1 calc R . .
H26B H 0.2598 0.6003 0.1366 0.040 Uiso 1 1 calc R . .
C31 C 0.3165(2) 0.6746(2) 0.2583(7) 0.019(2) Uani 1 1 d . . .
C32 C 0.3165(3) 0.5888(3) 0.2599(8) 0.033(3) Uani 1 1 d . . .
C33 C 0.2881(2) 0.6312(2) 0.2594(7) 0.027(2) Uani 1 1 d . . .
H33 H 0.2669 0.6307 0.2767 0.033 Uiso 1 1 calc R . .
C34 C 0.3084(2) 0.6309(2) 0.3497(8) 0.023(2) Uani 1 1 d . . .
H34 H 0.2972 0.6314 0.4098 0.028 Uiso 1 1 calc R . .
C35 C 0.3440(2) 0.6705(2) 0.4061(8) 0.024(2) Uani 1 1 d . . .
H35A H 0.3468 0.6916 0.3939 0.029 Uiso 1 1 calc R . .
H35B H 0.3338 0.6685 0.4669 0.029 Uiso 1 1 calc R . .
C36 C 0.3415(3) 0.5915(3) 0.4136(8) 0.031(3) Uani 1 1 d . . .
H36A H 0.3308 0.5946 0.4730 0.037 Uiso 1 1 calc R . .
H36B H 0.3433 0.5701 0.4034 0.037 Uiso 1 1 calc R . .
C41 C 0.3982(2) 0.6713(2) 0.3949(7) 0.018(2) Uani 1 1 d . . .
C42 C 0.3940(3) 0.5862(3) 0.4068(9) 0.034(3) Uani 1 1 d . . .
C43 C 0.3772(3) 0.6303(2) 0.4670(8) 0.031(3) Uani 1 1 d . . .
H43 H 0.3669 0.6317 0.5286 0.038 Uiso 1 1 calc R . .
C44 C 0.4102(2) 0.6290(2) 0.4805(7) 0.025(2) Uani 1 1 d . . .
H44 H 0.4156 0.6292 0.5484 0.029 Uiso 1 1 calc R . .
C45 C 0.4500(2) 0.6653(2) 0.4388(8) 0.025(2) Uani 1 1 d . . .
H45A H 0.4583 0.6606 0.5010 0.030 Uiso 1 1 calc R . .
H45B H 0.4506 0.6868 0.4306 0.030 Uiso 1 1 calc R . .
C46 C 0.4485(2) 0.5888(3) 0.4474(9) 0.034(3) Uani 1 1 d . . .
H46A H 0.4570 0.5942 0.5087 0.041 Uiso 1 1 calc R . .
H46B H 0.4463 0.5672 0.4460 0.041 Uiso 1 1 calc R . .
C51 C 0.4738(2) 0.6653(2) 0.2853(9) 0.024(2) Uani 1 1 d . . .
C52 C 0.4732(2) 0.5807(2) 0.2970(9) 0.029(3) Uani 1 1 d . . .
C53 C 0.4852(2) 0.6246(2) 0.3759(8) 0.030(2) Uani 1 1 d . . .
H53 H 0.4991 0.6256 0.4298 0.035 Uiso 1 1 calc R . .
C54 C 0.5011(2) 0.6223(2) 0.2783(9) 0.030(2) Uani 1 1 d . . .
H54 H 0.5228 0.6206 0.2855 0.036 Uiso 1 1 calc R . .
C55 C 0.5044(2) 0.6614(2) 0.1451(7) 0.025(2) Uani 1 1 d . . .
H55A H 0.5038 0.6831 0.1455 0.030 Uiso 1 1 calc R . .
H55B H 0.5252 0.6554 0.1404 0.030 Uiso 1 1 calc R . .
C56 C 0.4982(2) 0.5854(2) 0.1463(8) 0.029(3) Uani 1 1 d . . .
H56A H 0.5195 0.5891 0.1396 0.035 Uiso 1 1 calc R . .
H56B H 0.4953 0.5639 0.1462 0.035 Uiso 1 1 calc R . .
C61 C 0.4681(2) 0.6688(2) 0.0215(8) 0.026(2) Uani 1 1 d U . .
C62 C 0.4628(2) 0.5823(2) 0.0148(9) 0.025(2) Uani 1 1 d . . .
C63 C 0.4934(2) 0.6242(2) 0.0176(8) 0.027(2) Uani 1 1 d . . .
H63 H 0.5143 0.6222 -0.0024 0.033 Uiso 1 1 calc R . .
C64 C 0.4727(2) 0.6255(2) -0.0683(8) 0.024(2) Uani 1 1 d . . .
H64 H 0.4839 0.6260 -0.1284 0.029 Uiso 1 1 calc R . .
C65 C 0.4410(2) 0.6673(2) -0.1278(8) 0.021(2) Uani 1 1 d . . .
H65A H 0.4396 0.6883 -0.1121 0.025 Uiso 1 1 calc R . .
H65B H 0.4525 0.6656 -0.1864 0.025 Uiso 1 1 calc R . .
C66 C 0.4380(3) 0.5880(2) -0.1373(9) 0.030(3) Uani 1 1 d . . .
H66A H 0.4489 0.5910 -0.1963 0.036 Uiso 1 1 calc R . .
H66B H 0.4349 0.5667 -0.1296 0.036 Uiso 1 1 calc R . .
O11M O 0.37564(15) 0.72856(14) 0.1970(5) 0.0232(16) Uani 1 1 d . . .
H11M H 0.3631 0.7161 0.2385 0.028 Uiso 1 1 calc R . .
O12M O 0.3268(2) 0.7500 0.1250 0.022(2) Uani 1 2 d S . .
H12M H 0.3060 0.7500 0.1250 0.027 Uiso 1 2 calc SR . .
O13M O 0.34808(15) 0.74416(15) -0.0998(6) 0.0283(17) Uani 1 1 d . . .
O21M O 0.41507(15) 0.72873(14) 0.0594(5) 0.0235(17) Uani 1 1 d . . .
H21M H 0.4269 0.7156 0.0182 0.028 Uiso 1 1 calc R . .
O22M O 0.43569(15) 0.74334(16) 0.3647(6) 0.0301(17) Uani 1 1 d . . .
O11S O 0.37181(15) 0.67403(17) 0.0871(5) 0.0266(17) Uani 1 1 d . . .
O12S O 0.41309(15) 0.67359(15) 0.1723(5) 0.0211(16) Uani 1 1 d . . .
O21S O 0.47150(15) 0.74164(15) 0.1980(5) 0.0224(16) Uani 1 1 d . . .
N15S N 0.39059(19) 0.56962(17) 0.1404(7) 0.025(2) Uani 1 1 d . . .
N25S N 0.5783(3) 0.7500 0.1250 0.032(3) Uani 1 2 d S . .
C11S C 0.3923(2) 0.66123(19) 0.1322(8) 0.020(2) Uani 1 1 d . . .
C12S C 0.39136(18) 0.6288(2) 0.1352(7) 0.017(2) Uani 1 1 d . . .
C13S C 0.4123(3) 0.6136(2) 0.1864(9) 0.037(3) Uani 1 1 d . . .
H13S H 0.4270 0.6242 0.2192 0.044 Uiso 1 1 calc R . .
C14S C 0.4119(3) 0.5841(2) 0.1900(9) 0.033(3) Uani 1 1 d . . .
H14S H 0.4260 0.5737 0.2257 0.040 Uiso 1 1 calc R . .
C16S C 0.3700(3) 0.5825(2) 0.0922(9) 0.039(3) Uani 1 1 d . . .
H16S H 0.3553 0.5714 0.0612 0.047 Uiso 1 1 calc R . .
C17S C 0.3703(3) 0.6126(2) 0.0875(9) 0.032(3) Uani 1 1 d . . .
H17S H 0.3559 0.6224 0.0514 0.039 Uiso 1 1 calc R . .
C21S C 0.4840(3) 0.7500 0.1250 0.021(3) Uani 1 2 d S . .
C22S C 0.5164(3) 0.7500 0.1250 0.021(3) Uani 1 2 d S . .
C23S C 0.5330(2) 0.7371(2) 0.1983(9) 0.026(2) Uani 1 1 d . . .
H23S H 0.5233 0.7280 0.2495 0.031 Uiso 1 1 calc R . .
C24S C 0.5625(2) 0.7378(2) 0.1952(10) 0.037(3) Uani 1 1 d . . .
H24S H 0.5729 0.7291 0.2456 0.044 Uiso 1 1 calc R . .
O1W O 0.39020(17) 0.75093(17) -0.2378(6) 0.0347(18) Uani 1 1 d . . .
O2W O 0.47440(18) 0.63445(19) 0.6585(5) 0.0333(19) Uani 1 1 d . . .
O3W O 0.2500 0.6788(3) -0.1250 0.042(3) Uani 1 2 d S . .
O4W O 0.5248(7) 0.7189(7) 0.488(2) 0.037(7) Uani 0.25 1 d PU . .
O5W O 0.2311(3) 0.7189(3) 0.0114(8) 0.082(4) Uani 1 1 d . . .
O6W O 0.3194(2) 0.5152(2) 0.1217(9) 0.062(3) Uani 1 1 d . . .
O7W O 0.3011(3) 0.7675(3) -0.1964(11) 0.054(4) Uani 0.65 1 d PU . .
O8W O 0.4185(3) 0.5168(3) 0.1373(15) 0.046(5) Uani 0.50 1 d P . .
O9W O 0.5084(3) 0.5432(3) 0.4953(15) 0.125(7) Uani 1 1 d . . .
O10W O 0.4899(5) 0.7634(5) 0.3900(17) 0.069(6) Uani 0.50 1 d PU . .
O11W O 0.4606(3) 0.7214(4) -0.3439(13) 0.080(5) Uani 0.75 1 d P . .
O12W O 0.3153(4) 0.5102(4) 0.3575(14) 0.117(6) Uani 1 1 d . . .
O13W O 0.4167(4) 0.5057(4) 0.360(2) 0.079(9) Uani 0.50 1 d P . .
O14W O 0.2744(3) 0.7588(3) 0.0479(11) 0.092(4) Uani 1 1 d . . .
O15W O 0.2908(7) 0.7498(8) -0.124(3) 0.072(9) Uani 0.35 1 d PU . .
O16W O 0.3174(6) 0.7934(6) -0.361(2) 0.095(8) Uani 0.50 1 d PU . .
O17W O 0.2888(6) 0.8025(7) -0.319(2) 0.099(9) Uani 0.50 1 d PU . .
O18W O 0.3235(4) 0.5564(4) 0.6339(13) 0.045(4) Uani 0.50 1 d P C 1
O19W O 0.4899(5) 0.4987(7) 0.2506(17) 0.081(8) Uani 0.50 1 d PU . .
O20W O 0.4509(7) 0.4904(7) 0.246(2) 0.100(9) Uani 0.50 1 d PU . .

loop_
_atom_site_aniso_label
_atom_site_aniso_U_11
_atom_site_aniso_U_22
_atom_site_aniso_U_33
_atom_site_aniso_U_23
_atom_site_aniso_U_13
_atom_site_aniso_U_12
Er1 0.0144(2) 0.01116(19) 0.0210(2) 0.00073(17) -0.00219(18) -0.00037(17)
Er2 0.0136(2) 0.0127(2) 0.0205(2) 0.00096(18) -0.00133(17) 0.00024(17)
Br1 0.0300(6) 0.0795(10) 0.0325(6) -0.0050(7) -0.0007(5) -0.0047(7)
Br2 0.1235(15) 0.0306(7) 0.0257(6) 0.0002(6) 0.0077(8) -0.0005(8)
Br3 0.0354(10) 0.0436(11) 0.0877(16) 0.000 0.0099(11) 0.000
Br4 0.088(2) 0.0753(18) 0.093(2) 0.000 0.0147(18) 0.000
Br5 0.070(5) 0.046(2) 0.042(3) 0.007(2) -0.013(3) 0.007(4)
Br5A 0.066(4) 0.066(4) 0.066(4) 0.0001(11) -0.0002(11) -0.0006(11)
Br5B 0.044(4) 0.053(3) 0.042(4) 0.014(3) -0.016(3) 0.013(3)
O11 0.024(4) 0.014(3) 0.029(4) 0.001(3) -0.003(3) 0.001(3)
O12 0.030(4) 0.014(3) 0.044(5) 0.008(3) -0.009(4) -0.001(3)
O21 0.028(4) 0.017(4) 0.027(4) 0.010(3) 0.002(3) -0.001(3)
O22 0.038(5) 0.021(4) 0.033(4) 0.007(3) -0.005(4) -0.007(3)
O31 0.023(4) 0.023(4) 0.034(4) 0.004(3) -0.013(3) 0.001(3)
O32 0.046(5) 0.031(5) 0.048(6) -0.011(4) -0.010(4) 0.004(4)
O41 0.024(4) 0.020(4) 0.029(4) 0.002(3) -0.004(3) 0.004(3)
O42 0.036(5) 0.029(4) 0.062(6) -0.015(4) -0.011(5) 0.000(4)
O51 0.018(3) 0.017(3) 0.035(4) -0.001(3) -0.003(3) 0.002(3)
O52 0.039(5) 0.015(4) 0.050(5) 0.011(4) -0.005(4) 0.001(3)
O61 0.016(3) 0.016(3) 0.043(5) -0.006(4) -0.007(3) 0.003(3)
O62 0.037(5) 0.035(5) 0.056(6) 0.002(5) -0.011(5) -0.006(4)
N11 0.023(4) 0.011(4) 0.021(4) -0.006(3) -0.002(4) -0.004(3)
N12 0.020(4) 0.020(5) 0.037(6) 0.002(4) 0.009(4) 0.002(4)
N13 0.004(4) 0.014(4) 0.041(5) 0.008(4) -0.003(4) -0.002(3)
N14 0.017(4) 0.027(5) 0.030(5) 0.006(4) -0.001(4) -0.006(4)
N21 0.018(4) 0.017(4) 0.030(5) 0.001(4) -0.009(4) -0.008(3)
N22 0.022(5) 0.015(4) 0.035(5) 0.007(4) -0.005(4) -0.003(3)
N23 0.021(4) 0.025(5) 0.029(5) 0.009(4) 0.001(4) -0.016(4)
N24 0.038(5) 0.018(4) 0.033(5) 0.005(4) -0.014(5) -0.009(4)
N31 0.031(5) 0.024(5) 0.040(6) 0.013(5) -0.005(5) -0.009(4)
N32 0.025(4) 0.018(4) 0.030(5) 0.003(4) -0.006(4) -0.005(4)
N33 0.022(4) 0.019(4) 0.021(4) 0.004(4) -0.005(4) -0.006(4)
N34 0.026(5) 0.018(4) 0.033(5) 0.003(4) -0.008(4) 0.003(4)
N41 0.028(5) 0.025(5) 0.018(4) 0.002(4) -0.007(4) -0.004(4)
N42 0.037(6) 0.032(5) 0.029(5) 0.006(4) 0.000(5) -0.005(5)
N43 0.023(5) 0.026(5) 0.027(5) -0.001(4) -0.008(4) 0.005(4)
N44 0.031(5) 0.027(5) 0.034(6) 0.001(4) -0.019(4) -0.004(4)
N51 0.027(5) 0.018(4) 0.026(5) 0.005(4) 0.009(4) 0.002(4)
N52 0.042(6) 0.013(4) 0.058(7) 0.001(5) 0.008(5) 0.000(4)
N53 0.019(4) 0.016(4) 0.032(5) 0.004(4) -0.001(4) -0.001(3)
N54 0.028(5) 0.019(5) 0.051(7) 0.013(4) -0.008(5) 0.001(4)
N61 0.016(4) 0.016(4) 0.051(6) -0.003(4) -0.010(4) 0.004(3)
N62 0.029(5) 0.030(5) 0.025(5) 0.006(4) 0.003(4) 0.002(4)
N63 0.033(5) 0.013(4) 0.047(6) -0.004(4) -0.007(5) 0.007(4)
N64 0.018(4) 0.011(4) 0.051(6) -0.002(4) 0.007(4) -0.002(3)
C11 0.021(5) 0.013(5) 0.022(5) -0.002(4) -0.006(4) -0.004(4)
C12 0.035(6) 0.007(5) 0.044(7) -0.007(5) -0.006(6) -0.003(4)
C13 0.034(6) 0.008(5) 0.035(6) -0.001(4) -0.003(5) -0.006(4)
C14 0.030(5) 0.013(4) 0.029(5) -0.002(4) -0.001(5) 0.000(4)
C15 0.015(5) 0.015(5) 0.027(5) 0.008(4) -0.003(4) 0.001(4)
C16 0.019(5) 0.018(5) 0.051(7) -0.002(5) -0.013(5) 0.000(4)
C21 0.014(5) 0.020(5) 0.042(7) 0.000(5) -0.005(5) -0.001(4)
C22 0.024(5) 0.015(5) 0.039(7) -0.001(5) -0.003(5) -0.001(4)
C23 0.024(2) 0.023(2) 0.025(2) 0.0001(10) -0.0001(10) -0.0005(10)
C24 0.020(5) 0.015(4) 0.030(5) 0.006(4) -0.011(4) -0.002(4)
C25 0.020(5) 0.033(6) 0.023(5) 0.008(5) -0.004(5) 0.002(5)
C26 0.029(6) 0.021(5) 0.052(7) 0.002(5) -0.013(6) -0.012(5)
C31 0.009(4) 0.017(5) 0.030(5) 0.003(4) 0.000(4) 0.002(4)
C32 0.036(7) 0.031(6) 0.030(6) 0.003(5) 0.006(5) -0.007(5)
C33 0.032(6) 0.028(6) 0.021(5) 0.008(4) -0.002(4) -0.013(5)
C34 0.016(5) 0.009(4) 0.044(6) -0.004(5) 0.002(5) 0.004(4)
C35 0.029(6) 0.019(5) 0.024(6) -0.001(4) -0.007(5) 0.005(4)
C36 0.038(7) 0.031(6) 0.024(6) 0.002(5) 0.004(5) -0.003(5)
C41 0.023(5) 0.013(5) 0.019(5) 0.004(4) -0.004(4) 0.009(4)
C42 0.028(6) 0.022(6) 0.053(8) -0.003(5) -0.009(6) 0.009(5)
C43 0.053(7) 0.017(5) 0.024(5) 0.006(5) -0.007(5) 0.000(5)
C44 0.013(5) 0.040(6) 0.020(5) 0.005(5) 0.007(4) 0.000(4)
C45 0.017(5) 0.021(5) 0.036(6) -0.003(5) -0.008(4) -0.004(4)
C46 0.022(6) 0.032(6) 0.047(8) 0.022(6) 0.005(5) 0.020(5)
C51 0.018(5) 0.014(5) 0.041(6) -0.010(5) -0.011(5) 0.000(4)
C52 0.022(5) 0.024(6) 0.039(7) 0.012(5) 0.006(5) 0.002(4)
C53 0.038(6) 0.027(6) 0.024(5) 0.011(5) -0.010(5) -0.016(5)
C54 0.026(5) 0.029(6) 0.036(6) 0.003(5) -0.001(5) 0.006(5)
C55 0.023(5) 0.025(5) 0.027(6) -0.005(5) 0.001(4) -0.007(4)
C56 0.032(6) 0.008(4) 0.048(7) 0.005(5) -0.001(5) 0.007(4)
C61 0.026(3) 0.027(3) 0.027(3) 0.0001(10) -0.0006(10) 0.0007(10)
C62 0.015(5) 0.012(5) 0.048(7) -0.001(5) -0.004(5) 0.003(4)
C63 0.031(6) 0.019(5) 0.032(6) -0.003(5) -0.002(5) 0.002(4)
C64 0.014(5) 0.018(5) 0.040(6) -0.006(4) 0.003(4) -0.002(4)
C65 0.017(5) 0.021(5) 0.025(5) 0.005(5) 0.000(4) 0.003(4)
C66 0.040(6) 0.017(5) 0.034(6) -0.016(5) 0.002(5) -0.004(5)
O11M 0.023(4) 0.011(3) 0.036(4) 0.001(3) 0.000(3) 0.007(3)
O12M 0.012(5) 0.024(5) 0.030(6) -0.013(5) 0.000 0.000
O13M 0.022(4) 0.022(4) 0.041(5) -0.002(3) -0.001(3) -0.001(3)
O21M 0.021(4) 0.011(3) 0.038(4) -0.005(3) 0.001(3) 0.005(3)
O22M 0.022(4) 0.033(4) 0.035(4) -0.003(4) -0.003(3) 0.003(3)
O11S 0.017(4) 0.035(4) 0.027(4) 0.004(3) -0.004(3) 0.004(3)
O12S 0.014(3) 0.024(4) 0.025(4) 0.007(3) -0.003(3) 0.001(3)
O21S 0.020(3) 0.024(4) 0.024(4) -0.001(3) -0.002(3) 0.004(3)
N15S 0.028(5) 0.005(4) 0.043(6) 0.001(4) -0.006(4) 0.002(3)
N25S 0.022(7) 0.025(7) 0.048(9) 0.000(7) 0.000 0.000
C11S 0.022(5) 0.008(4) 0.028(5) 0.008(4) -0.003(4) 0.004(4)
C12S 0.003(4) 0.021(5) 0.028(5) -0.002(4) 0.001(4) 0.000(4)
C13S 0.042(7) 0.021(6) 0.046(8) -0.006(5) -0.024(6) -0.006(5)
C14S 0.036(6) 0.019(5) 0.045(7) 0.008(5) -0.019(6) 0.006(5)
C16S 0.051(8) 0.018(5) 0.048(7) 0.001(5) -0.013(6) -0.009(5)
C17S 0.031(6) 0.020(5) 0.046(7) -0.001(5) -0.007(5) -0.005(5)
C21S 0.028(8) 0.014(7) 0.020(7) 0.005(6) 0.000 0.000
C22S 0.025(7) 0.019(7) 0.019(7) -0.007(6) 0.000 0.000
C23S 0.016(5) 0.021(5) 0.040(7) -0.002(5) -0.007(5) 0.005(4)
C24S 0.025(6) 0.022(5) 0.063(9) -0.012(6) -0.010(6) 0.009(5)
O1W 0.046(5) 0.021(4) 0.037(4) 0.003(3) 0.001(4) -0.001(4)
O2W 0.045(5) 0.050(5) 0.005(3) 0.002(3) 0.001(3) 0.015(4)
O3W 0.033(6) 0.041(7) 0.051(8) 0.000 -0.009(6) 0.000
O4W 0.037(8) 0.037(8) 0.037(8) -0.0001(11) 0.0001(11) 0.0000(11)
O5W 0.130(11) 0.059(7) 0.056(7) 0.000(6) 0.008(7) 0.016(7)
O6W 0.070(7) 0.038(5) 0.078(8) -0.004(6) 0.004(6) 0.007(5)
O7W 0.054(4) 0.054(4) 0.054(4) 0.0000(11) -0.0002(11) 0.0002(11)
O8W 0.028(9) 0.022(8) 0.087(14) -0.012(9) -0.042(9) 0.008(7)
O9W 0.091(11) 0.085(10) 0.20(2) 0.000(12) 0.038(12) 0.022(9)
O10W 0.069(6) 0.069(6) 0.069(6) 0.0001(11) -0.0001(11) -0.0003(11)
O11W 0.056(9) 0.081(11) 0.101(13) 0.012(11) -0.019(9) 0.013(9)
O12W 0.117(13) 0.104(12) 0.130(15) 0.021(11) 0.018(12) 0.010(10)
O13W 0.028(10) 0.023(9) 0.18(3) 0.003(14) -0.009(14) 0.012(7)
O14W 0.082(9) 0.079(9) 0.114(11) -0.007(8) -0.017(9) 0.022(7)
O15W 0.072(9) 0.072(9) 0.072(9) 0.0000(11) -0.0001(11) -0.0001(11)
O16W 0.095(8) 0.095(8) 0.095(8) 0.0000(11) -0.0001(11) -0.0002(11)
O17W 0.099(9) 0.099(9) 0.099(9) 0.0001(11) 0.0001(11) -0.0001(11)
O18W 0.059(12) 0.047(11) 0.030(9) -0.006(8) 0.003(9) 0.002(9)
O19W 0.081(8) 0.081(8) 0.081(8) -0.0002(11) 0.0001(11) 0.0002(11)
O20W 0.100(9) 0.100(9) 0.100(9) -0.0002(11) 0.0000(11) -0.0001(11)

loop_
_atom_type_symbol
_atom_type_description
_atom_type_scat_dispersion_real
_atom_type_scat_dispersion_imag
_atom_type_scat_source
C C 0.0033 0.0016 'International Tables Vol C Tables 4.2.6.8 and 6.1.1.4'
H H 0.0000 0.0000 'International Tables Vol C Tables 4.2.6.8 and 6.1.1.4'
O O 0.0106 0.0060 'International Tables Vol C Tables 4.2.6.8 and 6.1.1.4'
Br Br -0.2901 2.4595 'International Tables Vol C Tables 4.2.6.8 and 6.1.1.4'
Er Er -0.2586 4.9576 'International Tables Vol C Tables 4.2.6.8 and 6.1.1.4'
N N 0.0061 0.0033 'International Tables Vol C Tables 4.2.6.8 and 6.1.1.4'

loop_
_geom_angle_atom_site_label_1
_geom_angle_atom_site_label_2
_geom_angle_atom_site_label_3
_geom_angle
_geom_angle_site_symmetry_1
_geom_angle_site_symmetry_3
_geom_angle_publ_flag
O21M Er1 O11S 88.7(2) . . ?
O21M Er1 O11M 70.6(2) . 5_565 ?
O11S Er1 O11M 151.3(3) . 5_565 ?
O21M Er1 O11M 70.7(3) . . ?
O11S Er1 O11M 79.0(2) . . ?
O11M Er1 O11M 75.5(3) 5_565 . ?
O21M Er1 O21 159.0(2) . . ?
O11S Er1 O21 72.3(2) . . ?
O11M Er1 O21 130.3(2) 5_565 . ?
O11M Er1 O21 112.9(2) . . ?
O21M Er1 O11 76.3(2) . . ?
O11S Er1 O11 72.9(3) . . ?
O11M Er1 O11 118.7(2) 5_565 . ?
O11M Er1 O11 136.6(2) . . ?
O21 Er1 O11 89.3(2) . . ?
O21M Er1 O13M 112.9(3) . . ?
O11S Er1 O13M 134.2(3) . . ?
O11M Er1 O13M 73.7(3) 5_565 . ?
O11M Er1 O13M 145.2(2) . . ?
O21 Er1 O13M 76.5(2) . . ?
O11 Er1 O13M 74.0(2) . . ?
O21M Er1 O12M 124.2(2) . . ?
O11S Er1 O12M 114.58(19) . . ?
O11M Er1 O12M 66.0(2) 5_565 . ?
O11M Er1 O12M 65.9(2) . . ?
O21 Er1 O12M 73.4(2) . . ?
O11 Er1 O12M 156.9(2) . . ?
O13M Er1 O12M 86.84(19) . . ?
O21M Er1 Er1 79.08(17) . 5_565 ?
O11S Er1 Er1 118.29(19) . 5_565 ?
O11M Er1 Er1 39.96(19) 5_565 5_565 ?
O11M Er1 Er1 39.73(16) . 5_565 ?
O21 Er1 Er1 117.49(18) . 5_565 ?
O11 Er1 Er1 152.71(17) . 5_565 ?
O13M Er1 Er1 105.59(18) . 5_565 ?
O12M Er1 Er1 45.12(15) . 5_565 ?
O21M Er1 Er2 36.82(19) . . ?
O11S Er1 Er2 72.46(18) . . ?
O11M Er1 Er2 79.18(18) 5_565 . ?
O11M Er1 Er2 36.33(17) . . ?
O21 Er1 Er2 137.33(17) . . ?
O11 Er1 Er2 102.57(17) . . ?
O13M Er1 Er2 146.10(17) . . ?
O12M Er1 Er2 100.55(13) . . ?
Er1 Er1 Er2 62.044(13) 5_565 . ?
O21M Er1 Er2 37.00(16) . 5_565 ?
O11S Er1 Er2 125.59(18) . 5_565 ?
O11M Er1 Er2 35.72(17) 5_565 5_565 ?
O11M Er1 Er2 78.51(17) . 5_565 ?
O21 Er1 Er2 161.37(17) . 5_565 ?
O11 Er1 Er2 91.65(17) . 5_565 ?
O13M Er1 Er2 85.83(17) . 5_565 ?
O12M Er1 Er2 99.91(13) . 5_565 ?
Er1 Er1 Er2 61.342(12) 5_565 5_565 ?
Er2 Er1 Er2 60.359(15) . 5_565 ?
O11M Er2 O21S 143.8(2) . . ?
O11M Er2 O12S 82.1(2) . . ?
O21S Er2 O12S 124.0(2) . . ?
O11M Er2 O51 148.7(2) . . ?
O21S Er2 O51 67.4(2) . . ?
O12S Er2 O51 71.8(2) . . ?
O11M Er2 O21M 69.4(3) . . ?
O21S Er2 O21M 89.8(3) . . ?
O12S Er2 O21M 79.3(2) . . ?
O51 Er2 O21M 120.3(2) . . ?
O11M Er2 O22M 104.3(2) . . ?
O21S Er2 O22M 76.1(3) . . ?
O12S Er2 O22M 134.5(3) . . ?
O51 Er2 O22M 83.2(2) . . ?
O21M Er2 O22M 145.6(2) . . ?
O11M Er2 O21M 68.7(2) . 5_565 ?
O21S Er2 O21M 76.4(2) . 5_565 ?
O12S Er2 O21M 142.9(2) . 5_565 ?
O51 Er2 O21M 141.9(2) . 5_565 ?
O21M Er2 O21M 69.4(3) . 5_565 ?
O22M Er2 O21M 76.8(3) . 5_565 ?
O11M Er2 O41 74.1(2) . . ?
O21S Er2 O41 134.6(2) . . ?
O12S Er2 O41 70.6(2) . . ?
O51 Er2 O41 81.0(2) . . ?
O21M Er2 O41 135.2(2) . . ?
O22M Er2 O41 68.3(2) . . ?
O21M Er2 O41 119.6(2) 5_565 . ?
O11M Er2 Er1 36.38(18) . . ?
O21S Er2 Er1 124.20(18) . . ?
O12S Er2 Er1 68.78(17) . . ?
O51 Er2 Er1 136.96(17) . . ?
O21M Er2 Er1 35.49(17) . . ?
O22M Er2 Er1 138.04(17) . . ?
O21M Er2 Er1 74.14(17) 5_565 . ?
O41 Er2 Er1 101.20(16) . . ?
O11M Er2 Er1 35.56(16) . 5_565 ?
O21S Er2 Er1 111.44(16) . 5_565 ?
O12S Er2 Er1 117.36(17) . 5_565 ?
O51 Er2 Er1 165.34(18) . 5_565 ?
O21M Er2 Er1 73.86(16) . 5_565 ?
O22M Er2 Er1 82.38(17) . 5_565 ?
O21M Er2 Er1 35.20(17) 5_565 5_565 ?
O41 Er2 Er1 91.18(15) . 5_565 ?
Er1 Er2 Er1 56.615(14) . 5_565 ?
O11M Er2 Er2 78.36(18) . 5_565 ?
O21S Er2 Er2 67.79(17) . 5_565 ?
O12S Er2 Er2 116.64(17) . 5_565 ?
O51 Er2 Er2 128.66(18) . 5_565 ?
O21M Er2 Er2 37.38(16) . 5_565 ?
O22M Er2 Er2 108.74(19) . 5_565 ?
O21M Er2 Er2 36.89(18) 5_565 5_565 ?
O41 Er2 Er2 150.29(15) . 5_565 ?
Er1 Er2 Er2 60.145(13) . 5_565 ?
Er1 Er2 Er2 59.495(11) 5_565 5_565 ?
C11 O11 Er1 142.9(7) . . ?
C21 O21 Er1 143.7(7) . . ?
C41 O41 Er2 143.6(7) . . ?
C51 O51 Er2 153.8(6) . . ?
C11 N11 C65 122.6(8) . . ?
C11 N11 C13 113.1(8) . . ?
C65 N11 C13 123.4(8) . . ?
C12 N12 C66 121.4(9) . . ?
C12 N12 C13 112.3(9) . . ?
C66 N12 C13 121.9(9) . . ?
C11 N13 C14 114.2(8) . . ?
C11 N13 C15 123.1(8) . . ?
C14 N13 C15 122.3(8) . . ?
C12 N14 C16 124.4(9) . . ?
C12 N14 C14 110.5(8) . . ?
C16 N14 C14 122.1(9) . . ?
C21 N21 C15 123.4(8) . . ?
C21 N21 C23 111.2(9) . . ?
C15 N21 C23 124.1(9) . . ?
C22 N22 C23 114.0(9) . . ?
C22 N22 C16 123.5(9) . . ?
C23 N22 C16 122.3(8) . . ?
C21 N23 C24 112.4(9) . . ?
C21 N23 C25 122.7(9) . . ?
C24 N23 C25 124.5(8) . . ?
C22 N24 C26 124.7(9) . . ?
C22 N24 C24 109.7(9) . . ?
C26 N24 C24 125.2(10) . . ?
C31 N31 C25 122.6(9) . . ?
C31 N31 C33 112.6(9) . . ?
C25 N31 C33 124.0(9) . . ?
C32 N32 C26 125.3(9) . . ?
C32 N32 C33 111.1(9) . . ?
C26 N32 C33 122.0(9) . . ?
C31 N33 C35 120.6(8) . . ?
C31 N33 C34 116.3(8) . . ?
C35 N33 C34 120.0(9) . . ?
C32 N34 C34 113.3(9) . . ?
C32 N34 C36 122.8(9) . . ?
C34 N34 C36 121.0(9) . . ?
C41 N41 C43 112.0(9) . . ?
C41 N41 C35 122.0(8) . . ?
C43 N41 C35 122.4(9) . . ?
C42 N42 C43 112.3(10) . . ?
C42 N42 C36 118.6(10) . . ?
C43 N42 C36 126.4(10) . . ?
C41 N43 C44 115.3(9) . . ?
C41 N43 C45 122.6(9) . . ?
C44 N43 C45 121.8(8) . . ?
C44 N44 C42 113.0(9) . . ?
C44 N44 C46 124.3(9) . . ?
C42 N44 C46 120.6(9) . . ?
C51 N51 C53 112.8(9) . . ?
C51 N51 C45 120.0(8) . . ?
C53 N51 C45 125.8(9) . . ?
C52 N52 C53 114.9(10) . . ?
C52 N52 C46 121.6(10) . . ?
C53 N52 C46 123.5(11) . . ?
C51 N53 C55 124.4(9) . . ?
C51 N53 C54 110.6(9) . . ?
C55 N53 C54 124.9(9) . . ?
C52 N54 C54 111.8(10) . . ?
C52 N54 C56 122.4(9) . . ?
C54 N54 C56 123.6(10) . . ?
C61 N61 C63 113.9(9) . . ?
C61 N61 C55 119.3(9) . . ?
C63 N61 C55 126.7(9) . . ?
C62 N62 C56 123.0(9) . . ?
C62 N62 C63 112.1(9) . . ?
C56 N62 C63 123.2(9) . . ?
C61 N63 C64 112.5(9) . . ?
C61 N63 C65 119.4(8) . . ?
C64 N63 C65 122.7(10) . . ?
C62 N64 C66 123.5(9) . . ?
C62 N64 C64 113.9(9) . . ?
C66 N64 C64 120.8(9) . . ?
O11 C11 N13 127.5(9) . . ?
O11 C11 N11 124.5(9) . . ?
N13 C11 N11 108.0(8) . . ?
O12 C12 N12 125.8(11) . . ?
O12 C12 N14 124.3(10) . . ?
N12 C12 N14 109.8(9) . . ?
N12 C13 N11 114.1(9) . . ?
N12 C13 C14 102.6(8) . . ?
N11 C13 C14 101.7(8) . . ?
N12 C13 H13 112.5 . . ?
N11 C13 H13 112.5 . . ?
C14 C13 H13 112.5 . . ?
N13 C14 N14 113.7(9) . . ?
N13 C14 C13 103.0(8) . . ?
N14 C14 C13 103.6(8) . . ?
N13 C14 H14 112.0 . . ?
N14 C14 H14 112.0 . . ?
C13 C14 H14 112.0 . . ?
N21 C15 N13 111.9(8) . . ?
N21 C15 H15A 109.2 . . ?
N13 C15 H15A 109.2 . . ?
N21 C15 H15B 109.2 . . ?
N13 C15 H15B 109.2 . . ?
H15A C15 H15B 107.9 . . ?
N14 C16 N22 111.1(9) . . ?
N14 C16 H16A 109.4 . . ?
N22 C16 H16A 109.4 . . ?
N14 C16 H16B 109.4 . . ?
N22 C16 H16B 109.4 . . ?
H16A C16 H16B 108.0 . . ?
O21 C21 N21 125.2(10) . . ?
O21 C21 N23 125.2(11) . . ?
N21 C21 N23 109.5(9) . . ?
O22 C22 N22 125.5(11) . . ?
O22 C22 N24 125.0(10) . . ?
N22 C22 N24 109.5(9) . . ?
N22 C23 N21 115.2(8) . . ?
N22 C23 C24 102.0(8) . . ?
N21 C23 C24 103.1(8) . . ?
N22 C23 H23 111.9 . . ?
N21 C23 H23 111.9 . . ?
C24 C23 H23 111.9 . . ?
N23 C24 N24 115.8(8) . . ?
N23 C24 C23 103.4(8) . . ?
N24 C24 C23 104.2(9) . . ?
N23 C24 H24 111.0 . . ?
N24 C24 H24 111.0 . . ?
C23 C24 H24 111.0 . . ?
N23 C25 N31 111.1(8) . . ?
N23 C25 H25A 109.4 . . ?
N31 C25 H25A 109.4 . . ?
N23 C25 H25B 109.4 . . ?
N31 C25 H25B 109.4 . . ?
H25A C25 H25B 108.0 . . ?
N24 C26 N32 115.3(9) . . ?
N24 C26 H26A 108.5 . . ?
N32 C26 H26A 108.5 . . ?
N24 C26 H26B 108.5 . . ?
N32 C26 H26B 108.5 . . ?
H26A C26 H26B 107.5 . . ?
O31 C31 N33 126.8(9) . . ?
O31 C31 N31 126.7(10) . . ?
N33 C31 N31 106.5(8) . . ?
O32 C32 N34 126.2(12) . . ?
O32 C32 N32 124.3(12) . . ?
N34 C32 N32 109.3(10) . . ?
N32 C33 N31 113.9(9) . . ?
N32 C33 C34 103.8(8) . . ?
N31 C33 C34 104.7(8) . . ?
N32 C33 H33 111.3 . . ?
N31 C33 H33 111.3 . . ?
C34 C33 H33 111.3 . . ?
N34 C34 N33 113.6(8) . . ?
N34 C34 C33 102.0(8) . . ?
N33 C34 C33 99.1(8) . . ?
N34 C34 H34 113.6 . . ?
N33 C34 H34 113.6 . . ?
C33 C34 H34 113.6 . . ?
N41 C35 N33 112.2(8) . . ?
N41 C35 H35A 109.2 . . ?
N33 C35 H35A 109.2 . . ?
N41 C35 H35B 109.2 . . ?
N33 C35 H35B 109.2 . . ?
H35A C35 H35B 107.9 . . ?
N42 C36 N34 111.4(9) . . ?
N42 C36 H36A 109.3 . . ?
N34 C36 H36A 109.3 . . ?
N42 C36 H36B 109.3 . . ?
N34 C36 H36B 109.3 . . ?
H36A C36 H36B 108.0 . . ?
O41 C41 N43 129.0(10) . . ?
O41 C41 N41 124.8(9) . . ?
N43 C41 N41 106.1(8) . . ?
O42 C42 N42 129.4(12) . . ?
O42 C42 N44 125.4(11) . . ?
N42 C42 N44 105.2(9) . . ?
N42 C43 N41 114.3(9) . . ?
N42 C43 C44 105.2(10) . . ?
N41 C43 C44 104.6(9) . . ?
N42 C43 H43 110.8 . . ?
N41 C43 H43 110.8 . . ?
C44 C43 H43 110.8 . . ?
N44 C44 N43 116.0(9) . . ?
N44 C44 C43 103.9(9) . . ?
N43 C44 C43 102.0(8) . . ?
N44 C44 H44 111.4 . . ?
N43 C44 H44 111.4 . . ?
C43 C44 H44 111.4 . . ?
N43 C45 N51 110.4(8) . . ?
N43 C45 H45A 109.6 . . ?
N51 C45 H45A 109.6 . . ?
N43 C45 H45B 109.6 . . ?
N51 C45 H45B 109.6 . . ?
H45A C45 H45B 108.1 . . ?
N52 C46 N44 112.8(9) . . ?
N52 C46 H46A 109.0 . . ?
N44 C46 H46A 109.0 . . ?
N52 C46 H46B 109.0 . . ?
N44 C46 H46B 109.0 . . ?
H46A C46 H46B 107.8 . . ?
O51 C51 N53 123.4(11) . . ?
O51 C51 N51 124.9(10) . . ?
N53 C51 N51 111.7(9) . . ?
O52 C52 N54 128.3(12) . . ?
O52 C52 N52 124.5(11) . . ?
N54 C52 N52 107.2(10) . . ?
N52 C53 N51 114.4(9) . . ?
N52 C53 C54 99.6(9) . . ?
N51 C53 C54 102.0(8) . . ?
N52 C53 H53 113.2 . . ?
N51 C53 H53 113.2 . . ?
C54 C53 H53 113.2 . . ?
N54 C54 N53 114.0(9) . . ?
N54 C54 C53 104.6(9) . . ?
N53 C54 C53 102.3(8) . . ?
N54 C54 H54 111.8 . . ?
N53 C54 H54 111.8 . . ?
C53 C54 H54 111.8 . . ?
N61 C55 N53 112.8(8) . . ?
N61 C55 H55A 109.0 . . ?
N53 C55 H55A 109.0 . . ?
N61 C55 H55B 109.0 . . ?
N53 C55 H55B 109.0 . . ?
H55A C55 H55B 107.8 . . ?
N62 C56 N54 114.5(8) . . ?
N62 C56 H56A 108.6 . . ?
N54 C56 H56A 108.6 . . ?
N62 C56 H56B 108.6 . . ?
N54 C56 H56B 108.6 . . ?
H56A C56 H56B 107.6 . . ?
O61 C61 N61 127.4(10) . . ?
O61 C61 N63 126.9(10) . . ?
N61 C61 N63 105.5(9) . . ?
O62 C62 N64 126.5(11) . . ?
O62 C62 N62 125.6(11) . . ?
N64 C62 N62 107.8(9) . . ?
N61 C63 N62 116.1(9) . . ?
N61 C63 C64 104.5(8) . . ?
N62 C63 C64 102.5(8) . . ?
N61 C63 H63 111.1 . . ?
N62 C63 H63 111.1 . . ?
C64 C63 H63 111.1 . . ?
N63 C64 N64 115.7(8) . . ?
N63 C64 C63 103.0(9) . . ?
N64 C64 C63 103.1(9) . . ?
N63 C64 H64 111.5 . . ?
N64 C64 H64 111.5 . . ?
C63 C64 H64 111.5 . . ?
N11 C65 N63 114.5(8) . . ?
N11 C65 H65A 108.6 . . ?
N63 C65 H65A 108.6 . . ?
N11 C65 H65B 108.6 . . ?
N63 C65 H65B 108.6 . . ?
H65A C65 H65B 107.6 . . ?
N12 C66 N64 113.2(9) . . ?
N12 C66 H66A 108.9 . . ?
N64 C66 H66A 108.9 . . ?
N12 C66 H66B 108.9 . . ?
N64 C66 H66B 108.9 . . ?
H66A C66 H66B 107.7 . . ?
Er1 O11M Er2 108.7(3) 5_565 . ?
Er1 O11M Er1 100.3(3) 5_565 . ?
Er2 O11M Er1 107.3(3) . . ?
Er1 O11M H11M 113.2 5_565 . ?
Er2 O11M H11M 113.2 . . ?
Er1 O11M H11M 113.2 . . ?
Er1 O12M Er1 89.8(3) 5_565 . ?
Er1 O12M H12M 135.1 5_565 . ?
Er1 O12M H12M 135.1 . . ?
Er1 O21M Er2 107.7(3) . . ?
Er1 O21M Er2 107.8(3) . 5_565 ?
Er2 O21M Er2 105.7(3) . 5_565 ?
Er1 O21M H21M 111.8 . . ?
Er2 O21M H21M 111.8 . . ?
Er2 O21M H21M 111.8 5_565 . ?
C11S O11S Er1 131.9(7) . . ?
C11S O12S Er2 137.5(6) . . ?
C21S O21S Er2 130.3(7) . . ?
C16S N15S C14S 124.5(9) . . ?
C24S N25S C24S 115.6(14) . 5_565 ?
O12S C11S O11S 125.7(9) . . ?
O12S C11S C12S 117.6(8) . . ?
O11S C11S C12S 116.7(9) . . ?
C13S C12S C17S 118.1(10) . . ?
C13S C12S C11S 119.4(9) . . ?
C17S C12S C11S 122.5(9) . . ?
C14S C13S C12S 120.6(10) . . ?
C14S C13S H13S 119.7 . . ?
C12S C13S H13S 119.7 . . ?
C13S C14S N15S 118.1(10) . . ?
C13S C14S H14S 121.0 . . ?
N15S C14S H14S 121.0 . . ?
N15S C16S C17S 118.0(11) . . ?
N15S C16S H16S 121.0 . . ?
C17S C16S H16S 121.0 . . ?
C16S C17S C12S 120.8(11) . . ?
C16S C17S H17S 119.6 . . ?
C12S C17S H17S 119.6 . . ?
O21S C21S O21S 125.4(13) . 5_565 ?
O21S C21S C22S 117.3(7) . . ?
O21S C21S C22S 117.3(7) 5_565 . ?
C23S C22S C23S 115.6(14) . 5_565 ?
C23S C22S C21S 122.2(7) . . ?
C23S C22S C21S 122.2(7) 5_565 . ?
C24S C23S C22S 119.9(12) . . ?
C24S C23S H23S 120.1 . . ?
C22S C23S H23S 120.1 . . ?
C23S C24S N25S 124.5(12) . . ?
C23S C24S H24S 117.8 . . ?
N25S C24S H24S 117.8 . . ?

loop_
_geom_bond_atom_site_label_1
_geom_bond_atom_site_label_2
_geom_bond_distance
_geom_bond_site_symmetry_2
_geom_bond_publ_flag
Er1 O21M 2.283(7) . ?
Er1 O11S 2.308(7) . ?
Er1 O11M 2.316(6) 5_565 ?
Er1 O11M 2.327(7) . ?
Er1 O21 2.342(7) . ?
Er1 O11 2.352(7) . ?
Er1 O13M 2.369(8) . ?
Er1 O12M 2.526(7) . ?
Er1 Er1 3.5644(10) 5_565 ?
Er1 Er2 3.7458(7) . ?
Er1 Er2 3.7706(8) 5_565 ?
Er2 O11M 2.324(7) . ?
Er2 O21S 2.325(7) . ?
Er2 O12S 2.331(7) . ?
Er2 O51 2.344(7) . ?
Er2 O21M 2.356(7) . ?
Er2 O22M 2.367(8) . ?
Er2 O21M 2.383(7) 5_565 ?
Er2 O41 2.568(7) . ?
Er2 Er1 3.7706(8) 5_565 ?
Er2 Er2 3.7787(10) 5_565 ?
Br5 Br5A 1.123(19) . ?
O11 C11 1.230(12) . ?
O12 C12 1.240(12) . ?
O21 C21 1.219(12) . ?
O22 C22 1.269(12) . ?
O31 C31 1.213(12) . ?
O32 C32 1.200(14) . ?
O41 C41 1.202(12) . ?
O42 C42 1.217(14) . ?
O51 C51 1.234(12) . ?
O52 C52 1.229(13) . ?
O61 C61 1.176(13) . ?
O62 C62 1.177(13) . ?
N11 C11 1.365(13) . ?
N11 C65 1.440(12) . ?
N11 C13 1.471(12) . ?
N12 C12 1.339(14) . ?
N12 C66 1.438(14) . ?
N12 C13 1.468(13) . ?
N13 C11 1.346(12) . ?
N13 C14 1.444(13) . ?
N13 C15 1.466(12) . ?
N14 C12 1.389(14) . ?
N14 C16 1.427(13) . ?
N14 C14 1.460(13) . ?
N21 C21 1.354(14) . ?
N21 C15 1.437(13) . ?
N21 C23 1.468(13) . ?
N22 C22 1.328(14) . ?
N22 C23 1.451(13) . ?
N22 C16 1.498(15) . ?
N23 C21 1.369(14) . ?
N23 C24 1.433(13) . ?
N23 C25 1.436(14) . ?
N24 C22 1.388(15) . ?
N24 C26 1.392(16) . ?
N24 C24 1.469(12) . ?
N31 C31 1.381(13) . ?
N31 C25 1.461(14) . ?
N31 C33 1.466(13) . ?
N32 C32 1.373(15) . ?
N32 C26 1.441(14) . ?
N32 C33 1.449(14) . ?
N33 C31 1.362(13) . ?
N33 C35 1.476(13) . ?
N33 C34 1.482(13) . ?
N34 C32 1.364(15) . ?
N34 C34 1.438(12) . ?
N34 C36 1.460(14) . ?
N41 C41 1.385(13) . ?
N41 C43 1.443(13) . ?
N41 C35 1.452(14) . ?
N42 C42 1.386(15) . ?
N42 C43 1.409(14) . ?
N42 C36 1.420(15) . ?
N43 C41 1.350(12) . ?
N43 C44 1.436(14) . ?
N43 C45 1.459(13) . ?
N44 C44 1.390(14) . ?
N44 C42 1.418(15) . ?
N44 C46 1.526(13) . ?
N51 C51 1.338(15) . ?
N51 C53 1.454(14) . ?
N51 C45 1.488(14) . ?
N52 C52 1.359(16) . ?
N52 C53 1.446(13) . ?
N52 C46 1.455(15) . ?
N53 C51 1.326(14) . ?
N53 C55 1.444(14) . ?
N53 C54 1.504(13) . ?
N54 C52 1.350(14) . ?
N54 C54 1.432(15) . ?
N54 C56 1.442(16) . ?
N61 C61 1.397(14) . ?
N61 C63 1.403(14) . ?
N61 C55 1.442(14) . ?
N62 C62 1.387(14) . ?
N62 C56 1.442(14) . ?
N62 C63 1.471(14) . ?
N63 C61 1.405(14) . ?
N63 C64 1.441(13) . ?
N63 C65 1.452(14) . ?
N64 C62 1.340(14) . ?
N64 C66 1.457(14) . ?
N64 C64 1.458(12) . ?
C13 C14 1.569(15) . ?
C13 H13 1.0000 . ?
C14 H14 1.0000 . ?
C15 H15A 0.9900 . ?
C15 H15B 0.9900 . ?
C16 H16A 0.9900 . ?
C16 H16B 0.9900 . ?
C23 C24 1.557(14) . ?
C23 H23 1.0000 . ?
C24 H24 1.0000 . ?
C25 H25A 0.9900 . ?
C25 H25B 0.9900 . ?
C26 H26A 0.9900 . ?
C26 H26B 0.9900 . ?
C33 C34 1.588(15) . ?
C33 H33 1.0000 . ?
C34 H34 1.0000 . ?
C35 H35A 0.9900 . ?
C35 H35B 0.9900 . ?
C36 H36A 0.9900 . ?
C36 H36B 0.9900 . ?
C43 C44 1.523(15) . ?
C43 H43 1.0000 . ?
C44 H44 1.0000 . ?
C45 H45A 0.9900 . ?
C45 H45B 0.9900 . ?
C46 H46A 0.9900 . ?
C46 H46B 0.9900 . ?
C53 C54 1.574(17) . ?
C53 H53 1.0000 . ?
C54 H54 1.0000 . ?
C55 H55A 0.9900 . ?
C55 H55B 0.9900 . ?
C56 H56A 0.9900 . ?
C56 H56B 0.9900 . ?
C63 C64 1.553(15) . ?
C63 H63 1.0000 . ?
C64 H64 1.0000 . ?
C65 H65A 0.9900 . ?
C65 H65B 0.9900 . ?
C66 H66A 0.9900 . ?
C66 H66B 0.9900 . ?
O11M Er1 2.316(6) 5_565 ?
O11M H11M 1.0000 . ?
O12M Er1 2.526(7) 5_565 ?
O12M H12M 0.9500 . ?
O21M Er2 2.383(7) 5_565 ?
O21M H21M 1.0000 . ?
O11S C11S 1.280(12) . ?
O12S C11S 1.244(12) . ?
O21S C21S 1.250(10) . ?
N15S C16S 1.304(15) . ?
N15S C14S 1.376(14) . ?
N25S C24S 1.356(15) . ?
N25S C24S 1.356(15) 5_565 ?
C11S C12S 1.484(13) . ?
C12S C13S 1.389(15) . ?
C12S C17S 1.392(14) . ?
C13S C14S 1.348(16) . ?
C13S H13S 0.9500 . ?
C14S H14S 0.9500 . ?
C16S C17S 1.378(15) . ?
C16S H16S 0.9500 . ?
C17S H17S 0.9500 . ?
C21S O21S 1.250(10) 5_565 ?
C21S C22S 1.48(2) . ?
C22S C23S 1.420(13) . ?
C22S C23S 1.420(13) 5_565 ?
C23S C24S 1.349(15) . ?
C23S H23S 0.9500 . ?
C24S H24S 0.9500 . ?
O7W O15W 1.39(4) . ?
O16W O17W 1.50(4) . ?
O19W O19W 0.93(4) 3_665 ?
